data_2207080
loop_
_publ_author_name
'Jing-Li Cheng'
'Cheng-Xia Tan'
'Guo-Nian Zhu'

_publ_section_title
;
 3-Benzoyl-1,3-oxazolidin-2-one
;
_journal_coeditor_code TK6290
_journal_issue 10
_journal_name_full 'Acta Crystallographica Section E'
_journal_page_first o3194
_journal_page_last o3195
_journal_paper_doi 10.1107/S1600536805027984
_journal_volume 61
_journal_year 2005
_chemical_formula_iupac 'C10 H9 N O3'
_chemical_formula_moiety 'C10 H9 N O3'
_chemical_formula_sum 'C10 H9 N O3'
_chemical_formula_weight 191.19
_chemical_name_systematic
;
3-Benzoyl-1,3-oxazolidin-2-one
;
_space_group_IT_number 14
_symmetry_cell_setting monoclinic
_symmetry_space_group_name_Hall '-P 2ybc'
_symmetry_space_group_name_H-M 'P 1 21/c 1'
_cell_angle_alpha 90
_cell_angle_beta 107.784(16)
_cell_angle_gamma 90
_cell_formula_units_Z 4
_cell_length_a 13.305(7)
_cell_length_b 5.676(4)
_cell_length_c 12.455(6)
_cell_measurement_reflns_used 6957
_cell_measurement_temperature 296.0(10)
_cell_measurement_theta_max 27.5
_cell_measurement_theta_min 3.2
_cell_volume 895.6(9)
_computing_cell_refinement PROCESS-AUTO
_computing_data_collection 'PROCESS-AUTO (Rigaku, 1998)'
_computing_data_reduction 'CrystalStructure (Rigaku & Rigaku/MSC, 2004)'
_computing_molecular_graphics 'WinGX (Farrugia, 1999)'
_computing_publication_material CrystalStructure
_computing_structure_refinement 'CRYSTALS (Watkins et al., 1996)'
_computing_structure_solution 'SHELXS97 [reference is for SIR97; which was used?] (Altomare et al., 1999)'
_diffrn_detector_area_resol_mean 10.0
_diffrn_measured_fraction_theta_full 0.999
_diffrn_measured_fraction_theta_max 0.999
_diffrn_measurement_device_type 'Rigaku R-AXIS RAPID'
_diffrn_measurement_method \w
_diffrn_radiation_type 'Mo K\a'
_diffrn_radiation_wavelength 0.71075
_diffrn_reflns_av_R_equivalents 0.026
_diffrn_reflns_limit_h_max 17
_diffrn_reflns_limit_h_min -16
_diffrn_reflns_limit_k_max 7
_diffrn_reflns_limit_k_min -7
_diffrn_reflns_limit_l_max 16
_diffrn_reflns_limit_l_min -16
_diffrn_reflns_number 8404
_diffrn_reflns_theta_full 27.5
_diffrn_reflns_theta_max 27.5
_diffrn_standards_decay_% 0
_diffrn_standards_number 0
_exptl_absorpt_coefficient_mu 0.106
_exptl_absorpt_correction_T_max 0.984
_exptl_absorpt_correction_T_min 0.952
_exptl_absorpt_correction_type multi-scan
_exptl_absorpt_process_details '(ABSCOR; Higashi, 1995)'
_exptl_crystal_colour colorless
_exptl_crystal_density_diffrn 1.418
_exptl_crystal_density_method 'not measured'
_exptl_crystal_description block
_exptl_crystal_F_000 400
_exptl_crystal_size_max 0.24
_exptl_crystal_size_mid 0.23
_exptl_crystal_size_min 0.15
_refine_diff_density_max 0.22
_refine_diff_density_min -0.14
_refine_ls_extinction_coef 195(15)
_refine_ls_extinction_method 'Larson (1970) Crystallographic Computing eq. 22'
_refine_ls_goodness_of_fit_ref 1.038
_refine_ls_hydrogen_treatment constr
_refine_ls_number_parameters 126
_refine_ls_number_reflns 2051
_refine_ls_R_factor_gt 0.034
_refine_ls_shift/su_max 0.000
_refine_ls_structure_factor_coef Fsqd
_refine_ls_weighting_details 'w = 1/[0.0002Fo^2^ + \s(Fo^2^)]/(4Fo^2^)'
_refine_ls_weighting_scheme calc
_refine_ls_wR_factor_ref 0.075
_reflns_number_gt 1403
_reflns_number_total 2051
_reflns_threshold_expression F^2^>2\s(F^2^)
_cod_data_source_file tk6290.cif
_cod_data_source_block I
_cod_original_cell_volume 895.7(9)
_cod_original_sg_symbol_H-M 'P 21/c'
_cod_database_code 2207080
_cod_database_fobs_code 2207080

loop_
_symmetry_equiv_pos_site_id
_symmetry_equiv_pos_as_xyz
1 +X,+Y,+Z
2 -X,1/2+Y,1/2-Z
3 -X,-Y,-Z
4 +X,1/2-Y,1/2+Z

loop_
_atom_site_label
_atom_site_fract_x
_atom_site_fract_y
_atom_site_fract_z
_atom_site_U_iso_or_equiv
_atom_site_adp_type
_atom_site_calc_flag
_atom_site_refinement_flags
_atom_site_occupancy
_atom_site_type_symbol
O1 0.38119(6) 0.09210(18) 0.33440(6) 0.0678(2) Uani d . 1.00 O
O2 0.44947(6) 0.06480(16) 0.19229(6) 0.0603(2) Uani d . 1.00 O
O3 0.23169(8) 0.66383(18) 0.15404(8) 0.0768(3) Uani d . 1.00 O
N1 0.32096(6) 0.32447(17) 0.17355(6) 0.0435(2) Uani d . 1.00 N
C1 0.38231(8) 0.1530(2) 0.24286(9) 0.0490(3) Uani d . 1.00 C
C2 0.43233(10) 0.1727(2) 0.08286(10) 0.0613(3) Uani d . 1.00 C
C3 0.36198(9) 0.3813(2) 0.08050(9) 0.0525(3) Uani d . 1.00 C
C4 0.25117(9) 0.4747(2) 0.20166(9) 0.0473(3) Uani d . 1.00 C
C5 0.19673(8) 0.3949(2) 0.28289(8) 0.0410(2) Uani d . 1.00 C
C6 0.14438(8) 0.1810(2) 0.27013(9) 0.0461(3) Uani d . 1.00 C
C7 0.08432(9) 0.1242(2) 0.33910(10) 0.0539(3) Uani d . 1.00 C
C8 0.07932(9) 0.2760(2) 0.42380(10) 0.0585(3) Uani d . 1.00 C
C9 0.13266(9) 0.4864(2) 0.43830(10) 0.0584(3) Uani d . 1.00 C
C10 0.19014(9) 0.5492(2) 0.36696(9) 0.0494(3) Uani d . 1.00 C
H21 0.4988 0.2219 0.0732 0.075 Uiso c R 1.00 H
H22 0.3976 0.0623 0.0237 0.075 Uiso c R 1.00 H
H31 0.3057 0.3929 0.0096 0.062 Uiso c R 1.00 H
H32 0.4021 0.5269 0.0943 0.062 Uiso c R 1.00 H
H6 0.1507 0.0707 0.2120 0.055 Uiso c R 1.00 H
H7 0.0447 -0.0240 0.3278 0.064 Uiso c R 1.00 H
H8 0.0379 0.2340 0.4740 0.072 Uiso c R 1.00 H
H9 0.1295 0.5929 0.4991 0.071 Uiso c R 1.00 H
H10 0.2272 0.7006 0.3761 0.057 Uiso c R 1.00 H

loop_
_atom_site_aniso_label
_atom_site_aniso_U_11
_atom_site_aniso_U_22
_atom_site_aniso_U_33
_atom_site_aniso_U_12
_atom_site_aniso_U_13
_atom_site_aniso_U_23
O1 0.0672(5) 0.0845(7) 0.0541(5) 0.0314(5) 0.0217(4) 0.0229(4)
O2 0.0539(4) 0.0687(6) 0.0620(5) 0.0177(4) 0.0230(4) 0.0003(4)
O3 0.0990(7) 0.0569(6) 0.0830(6) 0.0277(5) 0.0404(5) 0.0252(5)
N1 0.0429(4) 0.0481(5) 0.0390(4) 0.0066(4) 0.0117(3) 0.0024(4)
C1 0.0432(5) 0.0534(7) 0.0491(6) 0.0092(5) 0.0122(4) -0.0002(5)
C2 0.0546(6) 0.0806(9) 0.0515(6) -0.0013(6) 0.0206(5) -0.0123(6)
C3 0.0482(6) 0.0677(9) 0.0419(5) -0.0041(5) 0.0143(4) 0.0008(5)
C4 0.0488(5) 0.0442(7) 0.0453(5) 0.0076(5) 0.0089(4) 0.0016(5)
C5 0.0389(5) 0.0401(6) 0.0407(5) 0.0111(4) 0.0073(4) -0.0004(4)
C6 0.0460(5) 0.0436(7) 0.0461(5) 0.0069(5) 0.0099(4) -0.0068(5)
C7 0.0448(5) 0.0502(8) 0.0642(7) 0.0029(5) 0.0130(5) 0.0009(6)
C8 0.0524(6) 0.0680(9) 0.0586(7) 0.0135(6) 0.0221(5) 0.0056(6)
C9 0.0617(7) 0.0641(9) 0.0500(6) 0.0166(6) 0.0178(5) -0.0105(6)
C10 0.0498(5) 0.0419(7) 0.0519(6) 0.0077(5) 0.0086(5) -0.0073(5)

loop_
_atom_type_symbol
_atom_type_description
_atom_type_scat_dispersion_real
_atom_type_scat_dispersion_imag
_atom_type_scat_source
C C 0.003 0.002
;
International Tables for Crystallography
(1992, Vol. C, Tables 4.2.6.8 and 6.1.1.4)
;
H H 0.000 0.000
;
International Tables for Crystallography
(1992, Vol. C, Table 6.1.1.4)
;
O O 0.011 0.006
;
International Tables for Crystallography
(1992, Vol. C, Tables 4.2.6.8 and 6.1.1.4)
;
N N 0.006 0.003
;
International Tables for Crystallography
(1992, Vol. C, Tables 4.2.6.8 and 6.1.1.4)
;

loop_
_geom_angle_atom_site_label_1
_geom_angle_atom_site_label_2
_geom_angle_atom_site_label_3
_geom_angle
_geom_angle_publ_flag
C1 O2 C2 110.45(9) y
C1 N1 C3 110.92(9) y
C1 N1 C4 126.00(9) y
C3 N1 C4 120.51(9) y
O1 C1 O2 123.06(10) y
O1 C1 N1 128.25(11) y
O2 C1 N1 108.66(9) y
O2 C2 C3 105.64(10) y
N1 C3 C2 101.05(9) y
O3 C4 N1 118.74(12) y
O3 C4 C5 121.77(11) y
N1 C4 C5 119.36(10) y
C4 C5 C6 121.51(10) ?
C4 C5 C10 118.58(10) ?
C6 C5 C10 119.63(11) ?
C5 C6 C7 120.04(11) ?
C6 C7 C8 120.21(11) ?
C7 C8 C9 120.02(12) ?
C8 C9 C10 120.29(12) ?
C5 C10 C9 119.75(11) ?
O2 C2 H21 110.6 ?
O2 C2 H22 110.1 ?
C3 C2 H21 110.9 ?
C3 C2 H22 110.1 ?
H21 C2 H22 109.5 ?
N1 C3 H31 111.5 ?
N1 C3 H32 111.5 ?
C2 C3 H31 111.9 ?
C2 C3 H32 111.2 ?
H31 C3 H32 109.5 ?
C5 C6 H6 119.5 ?
C7 C6 H6 120.5 ?
C6 C7 H7 120.0 ?
C8 C7 H7 119.8 ?
C7 C8 H8 120.2 ?
C9 C8 H8 119.8 ?
C8 C9 H9 119.7 ?
C10 C9 H9 120.0 ?
C5 C10 H10 119.7 ?
C9 C10 H10 120.5 ?

loop_
_geom_bond_atom_site_label_1
_geom_bond_atom_site_label_2
_geom_bond_distance
_geom_bond_publ_flag
O1 C1 1.1958(15) y
O2 C1 1.3377(15) y
O2 C2 1.4472(15) y
O3 C4 1.2156(15) y
N1 C1 1.3888(14) y
N1 C3 1.4600(16) y
N1 C4 1.3822(16) y
C2 C3 1.5044(19) y
C4 C5 1.4835(17) y
C5 C6 1.3845(16) y
C5 C10 1.3882(16) y
C6 C7 1.3783(18) y
C7 C8 1.3793(18) y
C8 C9 1.3726(19) y
C9 C10 1.3844(19) y
C2 H21 0.970 ?
C2 H22 0.970 ?
C3 H31 0.970 ?
C3 H32 0.970 ?
C6 H6 0.980 ?
C7 H7 0.980 ?
C8 H8 0.980 ?
C9 H9 0.980 ?
C10 H10 0.980 ?

loop_
_geom_contact_atom_site_label_1
_geom_contact_atom_site_label_2
_geom_contact_distance
_geom_contact_site_symmetry_2
O1 O2 3.5838(13) 65502
O1 O3 3.4904(12) 54501
O1 C2 3.3652(16) 64502
O1 C2 3.2459(15) 55504
O1 C3 3.4669(14) 64502
O1 C3 3.1563(15) 55504
O2 O1 3.5838(13) 64502
O2 O2 3.2785(12) 64502
O2 O2 3.2785(12) 65502
O2 O3 3.6000(13) 54501
O2 N1 3.2962(11) 64502
O2 C1 3.1657(14) 64502
O2 C2 3.5469(15) 64502
O2 C3 3.3241(12) 64502
O3 O1 3.4904(12) 56501
O3 O2 3.6000(13) 56501
O3 C1 3.4050(15) 56501
O3 C9 3.2764(15) 56404
N1 O2 3.2962(11) 65502
C1 O2 3.1657(14) 65502
C1 O3 3.4050(15) 54501
C2 O1 3.3652(16) 65502
C2 O1 3.2459(15) 55404
C2 O2 3.5469(15) 65502
C3 O1 3.4669(14) 65502
C3 O1 3.1563(15) 55404
C3 O2 3.3241(12) 65502
C7 C10 3.5295(17) 54501
C9 O3 3.2764(15) 56504
C10 C7 3.5295(17) 56501
O1 H21 2.677 64502
O1 H21 3.093 55504
O1 H22 3.023 55504
O1 H31 2.668 55504
O1 H32 2.771 64502
O1 H32 3.234 55504
O1 H10 3.171 54501
O2 H21 3.401 64502
O2 H32 3.277 54501
O2 H32 2.794 64502
O3 H6 2.737 56501
O3 H8 3.475 55502
O3 H9 2.424 56404
O3 H10 3.528 56404
C1 H21 3.395 64502
C1 H32 3.050 64502
C2 H21 3.274 65503
C2 H22 3.240 65503
C3 H10 3.541 56404
C4 H8 3.547 55404
C4 H9 3.538 56404
C5 H22 3.361 55504
C5 H31 3.200 55504
C5 H7 3.118 55502
C6 H31 3.125 55504
C6 H7 2.957 55502
C6 H8 3.557 55404
C6 H10 3.083 54501
C7 H31 3.062 55504
C7 H7 3.013 55502
C7 H9 3.563 54501
C7 H10 3.012 54501
C8 H31 3.028 55504
C8 H6 3.444 55502
C8 H6 3.530 55504
C8 H7 3.267 55502
C8 H9 3.290 56603
C9 H22 3.368 55504
C9 H31 3.078 55504
C9 H6 3.359 55504
C9 H7 3.163 56501
C9 H7 3.432 55502
C9 H8 3.222 56603
C10 H22 2.922 55504
C10 H31 3.186 55504
C10 H6 3.485 56501
C10 H7 3.046 56501
C10 H7 3.345 55502
H21 O1 2.677 65502
H21 O1 3.093 55404
H21 O2 3.401 65502
H21 C1 3.395 65502
H21 C2 3.274 65503
H21 H21 3.115 65503
H21 H22 2.641 65503
H21 H32 3.130 66503
H21 H10 3.506 64502
H22 O1 3.023 55404
H22 C2 3.240 65503
H22 C5 3.361 55404
H22 C9 3.368 55404
H22 C10 2.922 55404
H22 H21 2.641 65503
H22 H22 3.044 65503
H22 H32 3.159 54501
H22 H9 3.595 55404
H22 H10 2.863 55404
H31 O1 2.668 55404
H31 C5 3.200 55404
H31 C6 3.125 55404
H31 C7 3.062 55404
H31 C8 3.028 55404
H31 C9 3.078 55404
H31 C10 3.186 55404
H31 H7 3.597 55404
H31 H8 3.527 55404
H31 H9 3.596 55404
H31 H10 2.849 56404
H32 O1 2.771 65502
H32 O1 3.234 55404
H32 O2 3.277 56501
H32 O2 2.794 65502
H32 C1 3.050 65502
H32 H21 3.130 66503
H32 H22 3.159 56501
H32 H10 3.365 56404
H6 O3 2.737 54501
H6 C8 3.444 54502
H6 C8 3.530 55404
H6 C9 3.359 55404
H6 C10 3.485 54501
H6 H7 3.392 55502
H6 H8 3.430 54502
H6 H8 3.091 55404
H6 H9 2.741 55404
H6 H10 2.891 54501
H7 C5 3.118 54502
H7 C6 2.957 54502
H7 C7 3.013 54502
H7 C8 3.267 54502
H7 C9 3.163 54501
H7 C9 3.432 54502
H7 C10 3.046 54501
H7 C10 3.345 54502
H7 H31 3.597 55504
H7 H6 3.392 54502
H7 H7 3.438 54502
H7 H7 3.438 55502
H7 H8 3.222 55603
H7 H9 3.014 54501
H7 H10 2.795 54501
H8 O3 3.475 54502
H8 C4 3.547 55504
H8 C6 3.557 55504
H8 C9 3.222 56603
H8 H31 3.527 55504
H8 H6 3.430 55502
H8 H6 3.091 55504
H8 H7 3.222 55603
H8 H8 2.982 55603
H8 H8 3.311 56603
H8 H9 2.549 56603
H9 O3 2.424 56504
H9 C4 3.538 56504
H9 C7 3.563 56501
H9 C8 3.290 56603
H9 H22 3.595 55504
H9 H31 3.596 55504
H9 H6 2.741 55504
H9 H7 3.014 56501
H9 H8 2.549 56603
H10 O1 3.171 56501
H10 O3 3.528 56504
H10 C3 3.541 56504
H10 C6 3.083 56501
H10 C7 3.012 56501
H10 H21 3.506 65502
H10 H22 2.863 55504
H10 H31 2.849 56504
H10 H32 3.365 56504
H10 H6 2.891 56501
H10 H7 2.795 56501

loop_
_geom_torsion_atom_site_label_1
_geom_torsion_atom_site_label_2
_geom_torsion_atom_site_label_3
_geom_torsion_atom_site_label_4
_geom_torsion
C1 O2 C2 C3 12.57(12)
C2 O2 C1 O1 -179.78(11)
C2 O2 C1 N1 -1.83(12)
C1 N1 C3 C2 17.03(11)
C3 N1 C1 O1 167.52(11)
C3 N1 C1 O2 -10.30(12)
C1 N1 C4 O3 153.89(10)
C1 N1 C4 C5 -30.23(15)
C4 N1 C1 O1 5.80(19)
C4 N1 C1 O2 -172.02(9)
C3 N1 C4 O3 -6.23(14)
C3 N1 C4 C5 169.65(8)
C4 N1 C3 C2 179.90(8)
O2 C2 C3 N1 -17.14(10)
O3 C4 C5 C6 125.27(12)
O3 C4 C5 C10 -48.55(13)
N1 C4 C5 C6 -50.48(13)
N1 C4 C5 C10 135.70(10)
C4 C5 C6 C7 -172.40(9)
C4 C5 C10 C9 174.91(9)
C6 C5 C10 C9 0.97(15)
C10 C5 C6 C7 1.36(14)
C5 C6 C7 C8 -2.46(15)
C6 C7 C8 C9 1.22(16)
C7 C8 C9 C10 1.13(16)
C8 C9 C10 C5 -2.22(16)

loop_
_cod_related_entry_id
_cod_related_entry_database
_cod_related_entry_code
1 ChemSpider 733767
